data_7035332
loop_
_publ_author_name
'Str\^imb, Gabriela'
'P\"ollnitz, Alp\'ar'
'Ra\,t, Ciprian I'
'Silvestru, Cristian'

_publ_section_title
;
 A general route to monoorganopnicogen(iii) (M = Sb, Bi) compounds with a
 pincer (N,C,N) group and oxo ligands.
;
_journal_issue 21
_journal_name_full 'Dalton transactions (Cambridge, England : 2003)'
_journal_page_first 9927
_journal_page_last 9942
_journal_paper_doi 10.1039/c5dt00603a
_journal_volume 44
_journal_year 2015
_chemical_formula_moiety 'C24 H33 Bi N4 O2'
_chemical_formula_sum 'C24 H33 Bi N4 O2'
_chemical_formula_weight 618.52
_chemical_name_systematic
;
 ?
;
_space_group_IT_number 2
_symmetry_cell_setting triclinic
_symmetry_Int_Tables_number 2
_symmetry_space_group_name_Hall '-P 1'
_symmetry_space_group_name_H-M 'P -1'
_atom_sites_solution_hydrogens geom
_audit_conform_dict_location ftp://ftp.iucr.org/pub/cif_core.dic
_audit_conform_dict_name cif_core.dic
_audit_conform_dict_version 2.4.3
_audit_creation_date 2014-08-25T21:45:56-00:00
_audit_creation_method 'WinGX routine CIF_UPDATE'
_audit_update_record
;
2014-12-31 deposited with the CCDC.
2015-04-20 downloaded from the CCDC.
;
_cell_angle_alpha 82.242(2)
_cell_angle_beta 77.035(2)
_cell_angle_gamma 64.0120(10)
_cell_formula_units_Z 2
_cell_length_a 9.8126(9)
_cell_length_b 10.1505(9)
_cell_length_c 15.7304(14)
_cell_measurement_reflns_used 4079
_cell_measurement_temperature 295(2)
_cell_measurement_theta_max 21.02
_cell_measurement_theta_min 2.35
_cell_measurement_wavelength 0.71073
_cell_volume 1371.3(2)
_computing_molecular_graphics 'ORTEP-3 for Windows (Farrugia, 2012)'
_computing_publication_material 'WinGX publication routines (Farrugia, 2012)'
_computing_structure_refinement 'SHELXL-2013 (Sheldrick, 2013)'
_computing_structure_solution 'SIR-92 (Altomare et al., 1994)'
_diffrn_ambient_temperature 295(2)
_diffrn_measured_fraction_theta_full 0.992
_diffrn_measured_fraction_theta_max 0.992
_diffrn_radiation_probe x-ray
_diffrn_radiation_type MoK\a
_diffrn_radiation_wavelength 0.71073
_diffrn_reflns_av_R_equivalents 0.043
_diffrn_reflns_laue_measured_fraction_full 0.992
_diffrn_reflns_laue_measured_fraction_max 0.992
_diffrn_reflns_limit_h_max 11
_diffrn_reflns_limit_h_min -11
_diffrn_reflns_limit_k_max 12
_diffrn_reflns_limit_k_min -12
_diffrn_reflns_limit_l_max 19
_diffrn_reflns_limit_l_min -19
_diffrn_reflns_number 13523
_diffrn_reflns_point_group_measured_fraction_full 0.992
_diffrn_reflns_point_group_measured_fraction_max 0.992
_diffrn_reflns_theta_full 25.242
_diffrn_reflns_theta_max 25.5
_diffrn_reflns_theta_min 1.33
_exptl_absorpt_coefficient_mu 6.452
_exptl_absorpt_correction_type none
_exptl_crystal_colour yellow
_exptl_crystal_density_diffrn 1.498
_exptl_crystal_density_method 'not measured'
_exptl_crystal_description block
_exptl_crystal_F_000 608
_exptl_crystal_size_max 0.22
_exptl_crystal_size_mid 0.2
_exptl_crystal_size_min 0.17
_refine_diff_density_max 0.87
_refine_diff_density_min -0.981
_refine_diff_density_rms 0.102
_refine_ls_extinction_method none
_refine_ls_goodness_of_fit_ref 1.013
_refine_ls_hydrogen_treatment constr
_refine_ls_matrix_type full
_refine_ls_number_constraints 0
_refine_ls_number_parameters 282
_refine_ls_number_reflns 5064
_refine_ls_number_restraints 0
_refine_ls_restrained_S_all 1.013
_refine_ls_R_factor_all 0.0426
_refine_ls_R_factor_gt 0.0329
_refine_ls_shift/su_max 0.002
_refine_ls_shift/su_mean 0
_refine_ls_structure_factor_coef Fsqd
_refine_ls_weighting_details 'w=1/[\s^2^(Fo^2^)+(0.0276P)^2^] where P=(Fo^2^+2Fc^2^)/3'
_refine_ls_weighting_scheme calc
_refine_ls_wR_factor_gt 0.0675
_refine_ls_wR_factor_ref 0.0742
_reflns_number_gt 4282
_reflns_number_total 5064
_reflns_threshold_expression 'I > 2\s(I)'
_cod_data_source_file c5dt00603a2.cif
_cod_data_source_block shelx
_cod_database_code 7035332
_shelx_estimated_absorpt_t_min 0.331
_shelx_estimated_absorpt_t_max 0.407
_shelxl_version_number 2013-3

loop_
_platon_squeeze_void_nr
_platon_squeeze_void_average_x
_platon_squeeze_void_average_y
_platon_squeeze_void_average_z
_platon_squeeze_void_volume
_platon_squeeze_void_count_electrons
_platon_squeeze_void_content
1 0.500 0.500 0.000 186 40 ' '
2 0.395 0.479 0.388 8 0 ' '
3 0.604 0.521 0.612 8 0 ' '

_platon_squeeze_details
;
(replace by semicolon in column 1 when used as .sqf)
TITL 256alb in P-1
CELL    9.8126   10.1505   15.7304     82.24     77.04     64.01
SPGR P-1
C101 0.533 0.594 0.003 !       3.92 eA-3
C102 0.541 0.473 0.940 !       2.94 eA-3
C103 0.402 0.531 0.128 !       2.78 eA-3
C104 0.590 0.560 0.944 !       2.21 eA-3
Q105 0.342 0.194 0.740 !       1.30 eA-3
Q106 0.770 0.734 0.198 !       1.29 eA-3
Q107 0.244 0.342 0.749 !       1.13 eA-3
Q108 0.646 0.781 0.201 !       1.10 eA-3
Q109 0.623 0.723 0.245 !       1.09 eA-3
Q110 0.314 0.354 0.779 !       0.91 eA-3
Q111 0.062 0.681 0.943 !       0.85 eA-3
Q112 0.567 0.343 0.817 !       0.85 eA-3
Q113 0.659 0.936 0.321 !       0.84 eA-3
Q114 0.999 0.224 0.036 !       0.77 eA-3
Q115 0.350 1.007 0.715 !       0.70 eA-3
Q116 0.660 0.123 0.388 !       0.68 eA-3
Q117 0.370 0.974 0.564 !       0.67 eA-3
Q118 0.337 0.213 0.577 !       0.66 eA-3
Q119 0.940 0.073 0.589 !       0.66 eA-3
Q120 0.038 0.976 0.331 !       0.65 eA-3
Q121 0.372 0.872 0.228 !       0.63 eA-3
Q122 0.568 0.162 0.782 !       0.63 eA-3
Q123 0.997 0.284 0.517 !       0.63 eA-3
Q124 0.226 0.151 0.871 !       0.62 eA-3
Q125 0.794 0.722 0.656 !       0.62 eA-3
Q126 0.030 0.180 0.068 !       0.61 eA-3
Q127 0.804 0.432 0.857 !       0.61 eA-3
Q128 0.971 0.217 0.967 !       0.61 eA-3
Q129 0.681 0.897 0.032 !       0.60 eA-3
Q130 0.028 0.961 0.480 !       0.60 eA-3
Q131 0.068 0.041 0.893 !       0.60 eA-3
Q132 0.122 0.223 0.017 !       0.59 eA-3
Q133 0.578 0.653 0.329 !       0.59 eA-3
Q134 0.880 0.128 0.186 !       0.59 eA-3
Q135 0.186 0.907 0.624 !       0.58 eA-3
Q136 0.623 0.368 0.119 !       0.58 eA-3
Q137 0.089 0.223 0.876 !       0.57 eA-3
Q138 0.655 0.163 0.282 !       0.57 eA-3
Q139 0.307 0.686 0.846 !       0.56 eA-3
Q140 0.017 0.241 0.953 !       0.56 eA-3
Q141 0.773 0.970 0.206 !       0.55 eA-3
Q142 0.121 0.864 0.470 !       0.55 eA-3
Q143 0.995 0.117 0.141 !       0.55 eA-3
Q144 0.686 0.714 0.698 !       0.55 eA-3
Q145 0.817 0.180 0.248 !       0.55 eA-3
Q146 0.025 0.604 0.348 !       0.55 eA-3
Q147 0.883 0.246 0.174 !       0.54 eA-3
Q148 0.978 0.910 0.341 !       0.54 eA-3
Q149 0.752 0.193 0.529 !       0.54 eA-3
Q150 0.278 0.098 0.745 !       0.54 eA-3
Q151 0.143 0.254 0.316 !       0.54 eA-3
Q152 0.905 0.978 0.179 !       0.53 eA-3
Q153 0.114 0.909 0.691 !       0.53 eA-3
Q154 0.840 0.213 0.229 !       0.53 eA-3
Q155 0.562 0.411 0.299 !       0.53 eA-3
Q156 0.209 0.912 0.402 !       0.52 eA-3
Q157 0.367 0.814 0.331 !       0.52 eA-3
Q158 0.257 0.346 0.895 !       0.52 eA-3
Q159 0.086 0.938 0.518 !       0.52 eA-3
Q160 0.206 0.056 0.894 !       0.52 eA-3
Q161 0.219 0.899 0.257 !       0.52 eA-3
Q162 0.713 0.244 0.653 !       0.52 eA-3
Q163 0.779 0.504 0.248 !       0.52 eA-3
Q164 0.113 0.070 0.768 !       0.51 eA-3
Q165 0.783 0.147 0.312 !       0.51 eA-3
Q166 1.011 0.879 0.673 !       0.51 eA-3
Q167 0.815 0.114 0.625 !       0.51 eA-3
Q168 0.968 0.913 0.550 !       0.51 eA-3
Q169 0.215 0.902 0.020 !       0.51 eA-3
Q170 0.961 0.966 0.280 !       0.50 eA-3
Q171 0.921 0.158 0.189 !       0.50 eA-3
(replace by semicolon in column 1 when used as .sqf)
;

loop_
_symmetry_equiv_pos_as_xyz
'x, y, z'
'-x, -y, -z'

loop_
_atom_site_label
_atom_site_type_symbol
_atom_site_fract_x
_atom_site_fract_y
_atom_site_fract_z
_atom_site_U_iso_or_equiv
_atom_site_adp_type
_atom_site_occupancy
_atom_site_calc_flag
C1 C 0.3394(6) 0.0732(6) 0.6978(3) 0.0494(14) Uani 1 d
C2 C 0.3271(6) 0.0870(6) 0.6109(3) 0.0515(14) Uani 1 d
C3 C 0.3397(6) -0.0321(7) 0.5714(4) 0.0622(17) Uani 1 d
H3 H 0.3338 -0.0251 0.5127 0.075 Uiso 1 calc
C4 C 0.3611(7) -0.1625(8) 0.6196(5) 0.0711(18) Uani 1 d
H4 H 0.3697 -0.2429 0.5929 0.085 Uiso 1 calc
C5 C 0.3696(6) -0.1735(7) 0.7075(4) 0.0636(16) Uani 1 d
H5 H 0.3838 -0.2611 0.7395 0.076 Uiso 1 calc
C6 C 0.3570(6) -0.0556(6) 0.7469(4) 0.0515(14) Uani 1 d
C7 C 0.3015(7) 0.2320(6) 0.5607(4) 0.0608(16) Uani 1 d
H7A H 0.3994 0.2389 0.5414 0.073 Uiso 1 calc
H7B H 0.2601 0.2365 0.5094 0.073 Uiso 1 calc
C8 C 0.0380(6) 0.3625(6) 0.6291(4) 0.0497(13) Uani 1 d
H8A H 0.0358 0.2759 0.6629 0.06 Uiso 1 calc
H8B H 0.0127 0.3623 0.5729 0.06 Uiso 1 calc
C9 C -0.0814(6) 0.4965(6) 0.6755(4) 0.0550(15) Uani 1 d
H9A H -0.1828 0.4987 0.6806 0.066 Uiso 1 calc
H9B H -0.0626 0.4924 0.734 0.066 Uiso 1 calc
C10 C 0.1955(6) 0.4933(6) 0.5715(4) 0.0585(16) Uani 1 d
H10A H 0.1773 0.5006 0.5126 0.07 Uiso 1 calc
H10B H 0.296 0.4922 0.5677 0.07 Uiso 1 calc
C11 C 0.0730(7) 0.6245(7) 0.6208(4) 0.0605(16) Uani 1 d
H11A H 0.0948 0.6197 0.6786 0.073 Uiso 1 calc
H11B H 0.0758 0.7134 0.5906 0.073 Uiso 1 calc
C12 C -0.1976(7) 0.7607(7) 0.6722(4) 0.0763(19) Uani 1 d
H12A H -0.1906 0.8466 0.6415 0.114 Uiso 1 calc
H12B H -0.1836 0.7572 0.7311 0.114 Uiso 1 calc
H12C H -0.2972 0.7643 0.6728 0.114 Uiso 1 calc
C13 C 0.3664(6) -0.0622(6) 0.8416(4) 0.0576(15) Uani 1 d
H13A H 0.3451 -0.1431 0.8713 0.069 Uiso 1 calc
H13B H 0.4705 -0.0812 0.846 0.069 Uiso 1 calc
C14 C 0.0984(6) 0.0917(6) 0.8941(4) 0.0522(14) Uani 1 d
H14A H 0.089 0.0046 0.923 0.063 Uiso 1 calc
H14B H 0.073 0.1031 0.8366 0.063 Uiso 1 calc
C15 C -0.0145(6) 0.2238(7) 0.9460(4) 0.0618(16) Uani 1 d
H15A H -0.0123 0.3122 0.9147 0.074 Uiso 1 calc
H15B H -0.1181 0.2305 0.9529 0.074 Uiso 1 calc
C16 C 0.2946(7) 0.0720(7) 0.9701(4) 0.0609(16) Uani 1 d
H16A H 0.3963 0.0701 0.9624 0.073 Uiso 1 calc
H16B H 0.2961 -0.0158 1.0039 0.073 Uiso 1 calc
C17 C 0.1760(7) 0.2070(7) 1.0200(4) 0.0642(16) Uani 1 d
H17A H 0.202 0.2034 1.0765 0.077 Uiso 1 calc
H17B H 0.1781 0.2949 0.9879 0.077 Uiso 1 calc
C18 C -0.0888(9) 0.3330(8) 1.0854(5) 0.099(3) Uani 1 d
H18A H -0.0608 0.3215 1.1415 0.148 Uiso 1 calc
H18B H -0.1886 0.333 1.0926 0.148 Uiso 1 calc
H18C H -0.0919 0.4241 1.0575 0.148 Uiso 1 calc
C19 C 0.6289(6) 0.2176(6) 0.6726(4) 0.0535(14) Uani 1 d
C20 C 0.6499(6) 0.1392(6) 0.7533(3) 0.0479(13) Uani 1 d
C21 C 0.7985(6) 0.0542(6) 0.7676(4) 0.0572(15) Uani 1 d
H21 H 0.8143 0.0084 0.8222 0.069 Uiso 1 calc
C22 C 0.9241(7) 0.0367(7) 0.7011(4) 0.0672(17) Uani 1 d
H22 H 1.0238 -0.022 0.7106 0.081 Uiso 1 calc
C23 C 0.9004(7) 0.1068(7) 0.6206(4) 0.0664(17) Uani 1 d
H23 H 0.9841 0.0926 0.5753 0.08 Uiso 1 calc
C24 C 0.7545(7) 0.1971(7) 0.6073(4) 0.0598(16) Uani 1 d
H24 H 0.7401 0.2453 0.5532 0.072 Uiso 1 calc
N1 N 0.1945(4) 0.3551(5) 0.6154(3) 0.0454(11) Uani 1 d
N2 N -0.0785(5) 0.6306(5) 0.6286(3) 0.0542(12) Uani 1 d
N3 N 0.2590(5) 0.0722(5) 0.8847(3) 0.0470(11) Uani 1 d
N4 N 0.0243(6) 0.2127(5) 1.0319(3) 0.0628(13) Uani 1 d
O1 O 0.4829(4) 0.3092(5) 0.6617(2) 0.0675(12) Uani 1 d
O2 O 0.5234(4) 0.1542(4) 0.8149(2) 0.0544(10) Uani 1 d
Bi1 Bi 0.31101(2) 0.27036(2) 0.76188(2) 0.04690(9) Uani 1 d

loop_
_atom_site_aniso_label
_atom_site_aniso_U_11
_atom_site_aniso_U_22
_atom_site_aniso_U_33
_atom_site_aniso_U_23
_atom_site_aniso_U_13
_atom_site_aniso_U_12
C1 0.034(3) 0.055(4) 0.046(3) -0.003(3) 0.002(2) -0.011(3)
C2 0.037(3) 0.064(4) 0.042(3) -0.008(3) 0.006(2) -0.016(3)
C3 0.039(3) 0.084(5) 0.051(4) -0.026(3) 0.000(3) -0.011(3)
C4 0.052(4) 0.068(5) 0.090(5) -0.030(4) 0.004(4) -0.023(3)
C5 0.050(4) 0.052(4) 0.077(5) -0.009(3) 0.001(3) -0.015(3)
C6 0.037(3) 0.055(4) 0.052(3) -0.007(3) -0.003(3) -0.012(3)
C7 0.048(3) 0.074(4) 0.044(3) -0.008(3) -0.005(3) -0.011(3)
C8 0.039(3) 0.050(3) 0.059(3) -0.004(3) -0.009(3) -0.017(3)
C9 0.039(3) 0.070(4) 0.055(3) -0.008(3) 0.000(3) -0.025(3)
C10 0.045(3) 0.076(4) 0.050(3) 0.014(3) -0.007(3) -0.027(3)
C11 0.061(4) 0.067(4) 0.058(4) 0.008(3) -0.015(3) -0.033(3)
C12 0.070(4) 0.068(4) 0.080(5) -0.015(4) -0.013(4) -0.016(4)
C13 0.044(3) 0.051(4) 0.063(4) 0.003(3) -0.007(3) -0.010(3)
C14 0.051(3) 0.065(4) 0.048(3) 0.007(3) -0.004(3) -0.036(3)
C15 0.043(3) 0.070(4) 0.067(4) -0.001(3) 0.004(3) -0.027(3)
C16 0.061(4) 0.079(4) 0.051(3) 0.024(3) -0.023(3) -0.039(3)
C17 0.082(5) 0.069(4) 0.051(4) 0.006(3) -0.016(3) -0.041(4)
C18 0.109(6) 0.083(5) 0.078(5) -0.024(4) 0.021(4) -0.029(5)
C19 0.051(3) 0.071(4) 0.050(3) 0.003(3) -0.013(3) -0.036(3)
C20 0.046(3) 0.057(3) 0.049(3) -0.005(3) -0.010(3) -0.029(3)
C21 0.048(3) 0.062(4) 0.061(4) -0.005(3) -0.014(3) -0.021(3)
C22 0.049(4) 0.075(4) 0.082(5) -0.015(4) -0.009(3) -0.028(3)
C23 0.057(4) 0.089(5) 0.064(4) -0.014(4) 0.008(3) -0.048(4)
C24 0.059(4) 0.093(5) 0.045(3) 0.010(3) -0.005(3) -0.053(4)
N1 0.031(2) 0.058(3) 0.037(2) 0.003(2) -0.0010(18) -0.014(2)
N2 0.044(3) 0.058(3) 0.056(3) -0.009(2) -0.007(2) -0.016(2)
N3 0.040(2) 0.057(3) 0.042(2) 0.007(2) -0.011(2) -0.020(2)
N4 0.082(4) 0.063(3) 0.044(3) -0.001(2) -0.001(3) -0.036(3)
O1 0.051(2) 0.091(3) 0.056(2) 0.031(2) -0.0099(19) -0.037(2)
O2 0.040(2) 0.082(3) 0.043(2) 0.0040(19) -0.0090(17) -0.028(2)
Bi1 0.04228(13) 0.05630(15) 0.04159(13) 0.00247(9) -0.00597(9) -0.02245(10)

loop_
_atom_type_symbol
_atom_type_description
_atom_type_scat_dispersion_real
_atom_type_scat_dispersion_imag
_atom_type_scat_source
C C 0.0033 0.0016 'International Tables Vol C Tables 4.2.6.8 and 6.1.1.4'
H H 0 0 'International Tables Vol C Tables 4.2.6.8 and 6.1.1.4'
N N 0.0061 0.0033 'International Tables Vol C Tables 4.2.6.8 and 6.1.1.4'
O O 0.0106 0.006 'International Tables Vol C Tables 4.2.6.8 and 6.1.1.4'
Bi Bi -4.1077 10.2566 'International Tables Vol C Tables 4.2.6.8 and 6.1.1.4'

loop_
_geom_angle_atom_site_label_1
_geom_angle_atom_site_label_2
_geom_angle_atom_site_label_3
_geom_angle
C2 C1 C6 121.3(5)
C2 C1 Bi1 118.5(4)
C6 C1 Bi1 120.0(4)
C3 C2 C1 119.1(6)
C3 C2 C7 121.3(5)
C1 C2 C7 119.5(5)
C2 C3 C4 119.9(6)
C2 C3 H3 120.1
C4 C3 H3 120.1
C3 C4 C5 120.3(6)
C3 C4 H4 119.8
C5 C4 H4 119.8
C6 C5 C4 120.0(6)
C6 C5 H5 120
C4 C5 H5 120
C5 C6 C1 119.3(5)
C5 C6 C13 122.0(6)
C1 C6 C13 118.6(5)
N1 C7 C2 110.6(4)
N1 C7 H7A 109.5
C2 C7 H7A 109.5
N1 C7 H7B 109.5
C2 C7 H7B 109.5
H7A C7 H7B 108.1
N1 C8 C9 112.5(4)
N1 C8 H8A 109.1
C9 C8 H8A 109.1
N1 C8 H8B 109.1
C9 C8 H8B 109.1
H8A C8 H8B 107.8
N2 C9 C8 111.2(4)
N2 C9 H9A 109.4
C8 C9 H9A 109.4
N2 C9 H9B 109.4
C8 C9 H9B 109.4
H9A C9 H9B 108
N1 C10 C11 110.9(4)
N1 C10 H10A 109.5
C11 C10 H10A 109.5
N1 C10 H10B 109.5
C11 C10 H10B 109.5
H10A C10 H10B 108
N2 C11 C10 111.6(5)
N2 C11 H11A 109.3
C10 C11 H11A 109.3
N2 C11 H11B 109.3
C10 C11 H11B 109.3
H11A C11 H11B 108
N2 C12 H12A 109.5
N2 C12 H12B 109.5
H12A C12 H12B 109.5
N2 C12 H12C 109.5
H12A C12 H12C 109.5
H12B C12 H12C 109.5
N3 C13 C6 112.6(4)
N3 C13 H13A 109.1
C6 C13 H13A 109.1
N3 C13 H13B 109.1
C6 C13 H13B 109.1
H13A C13 H13B 107.8
N3 C14 C15 112.0(5)
N3 C14 H14A 109.2
C15 C14 H14A 109.2
N3 C14 H14B 109.2
C15 C14 H14B 109.2
H14A C14 H14B 107.9
N4 C15 C14 110.5(5)
N4 C15 H15A 109.5
C14 C15 H15A 109.5
N4 C15 H15B 109.5
C14 C15 H15B 109.5
H15A C15 H15B 108.1
N3 C16 C17 111.5(5)
N3 C16 H16A 109.3
C17 C16 H16A 109.3
N3 C16 H16B 109.3
C17 C16 H16B 109.3
H16A C16 H16B 108
N4 C17 C16 110.4(5)
N4 C17 H17A 109.6
C16 C17 H17A 109.6
N4 C17 H17B 109.6
C16 C17 H17B 109.6
H17A C17 H17B 108.1
N4 C18 H18A 109.5
N4 C18 H18B 109.5
H18A C18 H18B 109.5
N4 C18 H18C 109.5
H18A C18 H18C 109.5
H18B C18 H18C 109.5
O1 C19 C24 122.2(5)
O1 C19 C20 118.2(5)
C24 C19 C20 119.6(5)
O2 C20 C21 122.5(5)
O2 C20 C19 118.6(5)
C21 C20 C19 118.8(5)
C20 C21 C22 120.4(6)
C20 C21 H21 119.8
C22 C21 H21 119.8
C23 C22 C21 119.7(6)
C23 C22 H22 120.2
C21 C22 H22 120.2
C24 C23 C22 120.3(6)
C24 C23 H23 119.9
C22 C23 H23 119.9
C23 C24 C19 120.9(6)
C23 C24 H24 119.5
C19 C24 H24 119.5
C7 N1 C8 109.3(4)
C7 N1 C10 109.3(4)
C8 N1 C10 109.6(4)
C7 N1 Bi1 100.3(3)
C8 N1 Bi1 111.6(3)
C10 N1 Bi1 116.2(3)
C11 N2 C12 111.8(5)
C11 N2 C9 108.6(4)
C12 N2 C9 111.2(5)
C13 N3 C16 110.2(4)
C13 N3 C14 111.1(4)
C16 N3 C14 110.3(4)
C13 N3 Bi1 99.2(3)
C16 N3 Bi1 116.0(3)
C14 N3 Bi1 109.6(3)
C17 N4 C18 111.6(6)
C17 N4 C15 108.5(4)
C18 N4 C15 111.6(5)
C19 O1 Bi1 112.1(3)
C20 O2 Bi1 111.6(3)
O1 Bi1 O2 76.62(13)
O1 Bi1 C1 93.19(17)
O2 Bi1 C1 94.17(17)
O1 Bi1 N1 72.89(13)
O2 Bi1 N1 144.66(12)
C1 Bi1 N1 70.40(16)
O1 Bi1 N3 144.69(14)
O2 Bi1 N3 74.26(13)
C1 Bi1 N3 69.66(16)
N1 Bi1 N3 124.82(13)

loop_
_geom_bond_atom_site_label_1
_geom_bond_atom_site_label_2
_geom_bond_distance
C1 C2 1.382(7)
C1 C6 1.387(7)
C1 Bi1 2.242(6)
C2 C3 1.379(8)
C2 C7 1.518(8)
C3 C4 1.388(9)
C3 H3 0.93
C4 C5 1.392(9)
C4 H4 0.93
C5 C6 1.367(8)
C5 H5 0.93
C6 C13 1.503(8)
C7 N1 1.463(7)
C7 H7A 0.97
C7 H7B 0.97
C8 N1 1.472(6)
C8 C9 1.498(7)
C8 H8A 0.97
C8 H8B 0.97
C9 N2 1.466(7)
C9 H9A 0.97
C9 H9B 0.97
C10 N1 1.480(7)
C10 C11 1.510(8)
C10 H10A 0.97
C10 H10B 0.97
C11 N2 1.439(7)
C11 H11A 0.97
C11 H11B 0.97
C12 N2 1.454(7)
C12 H12A 0.96
C12 H12B 0.96
C12 H12C 0.96
C13 N3 1.449(7)
C13 H13A 0.97
C13 H13B 0.97
C14 N3 1.474(6)
C14 C15 1.510(8)
C14 H14A 0.97
C14 H14B 0.97
C15 N4 1.460(7)
C15 H15A 0.97
C15 H15B 0.97
C16 N3 1.462(7)
C16 C17 1.527(8)
C16 H16A 0.97
C16 H16B 0.97
C17 N4 1.435(7)
C17 H17A 0.97
C17 H17B 0.97
C18 N4 1.450(8)
C18 H18A 0.96
C18 H18B 0.96
C18 H18C 0.96
C19 O1 1.358(6)
C19 C24 1.372(7)
C19 C20 1.410(7)
C20 O2 1.356(6)
C20 C21 1.384(7)
C21 C22 1.388(8)
C21 H21 0.93
C22 C23 1.381(9)
C22 H22 0.93
C23 C24 1.366(8)
C23 H23 0.93
C24 H24 0.93
N1 Bi1 2.672(4)
N3 Bi1 2.729(4)
O1 Bi1 2.169(3)
O2 Bi1 2.189(3)

loop_
_geom_torsion_atom_site_label_1
_geom_torsion_atom_site_label_2
_geom_torsion_atom_site_label_3
_geom_torsion_atom_site_label_4
_geom_torsion
C6 C1 C2 C3 -2.9(8)
Bi1 C1 C2 C3 -178.1(4)
C6 C1 C2 C7 177.6(5)
Bi1 C1 C2 C7 2.5(6)
C1 C2 C3 C4 1.3(8)
C7 C2 C3 C4 -179.2(5)
C2 C3 C4 C5 0.1(9)
C3 C4 C5 C6 -0.1(9)
C4 C5 C6 C1 -1.5(8)
C4 C5 C6 C13 -179.6(5)
C2 C1 C6 C5 3.0(8)
Bi1 C1 C6 C5 178.1(4)
C2 C1 C6 C13 -178.8(5)
Bi1 C1 C6 C13 -3.7(6)
C3 C2 C7 N1 141.2(5)
C1 C2 C7 N1 -39.3(7)
N1 C8 C9 N2 56.5(6)
N1 C10 C11 N2 -58.8(6)
C5 C6 C13 N3 -141.3(5)
C1 C6 C13 N3 40.5(7)
N3 C14 C15 N4 -56.7(6)
N3 C16 C17 N4 58.7(6)
O1 C19 C20 O2 2.6(8)
C24 C19 C20 O2 -175.9(5)
O1 C19 C20 C21 -175.2(5)
C24 C19 C20 C21 6.3(8)
O2 C20 C21 C22 176.9(5)
C19 C20 C21 C22 -5.4(8)
C20 C21 C22 C23 1.2(9)
C21 C22 C23 C24 2.2(9)
C22 C23 C24 C19 -1.3(9)
O1 C19 C24 C23 178.5(5)
C20 C19 C24 C23 -3.0(9)
C2 C7 N1 C8 -71.1(6)
C2 C7 N1 C10 168.9(5)
C2 C7 N1 Bi1 46.3(5)
C9 C8 N1 C7 -173.1(5)
C9 C8 N1 C10 -53.2(6)
C9 C8 N1 Bi1 76.9(5)
C11 C10 N1 C7 173.3(5)
C11 C10 N1 C8 53.5(6)
C11 C10 N1 Bi1 -74.1(5)
C10 C11 N2 C12 -177.1(5)
C10 C11 N2 C9 59.8(6)
C8 C9 N2 C11 -58.3(6)
C8 C9 N2 C12 178.2(5)
C6 C13 N3 C16 -168.2(5)
C6 C13 N3 C14 69.3(6)
C6 C13 N3 Bi1 -46.0(5)
C17 C16 N3 C13 -175.7(5)
C17 C16 N3 C14 -52.7(6)
C17 C16 N3 Bi1 72.6(5)
C15 C14 N3 C13 174.8(5)
C15 C14 N3 C16 52.3(6)
C15 C14 N3 Bi1 -76.5(5)
C16 C17 N4 C18 175.2(5)
C16 C17 N4 C15 -61.4(6)
C14 C15 N4 C17 60.7(6)
C14 C15 N4 C18 -175.9(5)
C24 C19 O1 Bi1 164.0(4)
C20 C19 O1 Bi1 -14.5(6)
C21 C20 O2 Bi1 -171.7(4)
C19 C20 O2 Bi1 10.5(6)
